data_7131246
loop_
_publ_author_name
'K&#xf6;stler, Benedikt'
'Gilmer, Jannik'
'Bolte, Michael'
'Virovets, Alexander'
'Lerner, Hans-Wolfram'
'Albert, Philipp'
'Fantuzzi, Felipe'
'Wagner, Matthias'

_publ_section_title
;
 Group IV heteroadamantanes: synthesis of Si<sub>6</sub>Sn<sub>4</sub> and
 site-selective derivatization of Si<sub>6</sub>Ge<sub>4</sub>.
;
_journal_issue 16
_journal_name_full 'Chemical communications (Cambridge, England)'
_journal_page_first 2295
_journal_page_last 2298
_journal_paper_doi 10.1039/d2cc06697a
_journal_volume 59
_journal_year 2023
_chemical_formula_moiety 'C8 H24 Cl16 Si10 Sn4, Cl4 Si'
_chemical_formula_sum 'C8 H24 Cl20 Si11 Sn4'
_chemical_formula_weight 1613.02
_chemical_properties_physical Air-sensitive,Moisture-sensitive
_space_group_crystal_system tetragonal
_space_group_IT_number 119
_space_group_name_Hall 'I -4 -2'
_space_group_name_H-M_alt 'I -4 m 2'
_atom_sites_solution_hydrogens geom
_audit_creation_method SHELXL-2018/3
_audit_update_record
;
2023-01-10 deposited with the CCDC.	2023-01-30 downloaded from the CCDC.
;
_cell_angle_alpha 90
_cell_angle_beta 90
_cell_angle_gamma 90
_cell_formula_units_Z 2
_cell_length_a 15.4337(3)
_cell_length_b 15.4337(3)
_cell_length_c 10.8282(4)
_cell_measurement_reflns_used 3474
_cell_measurement_temperature 173(2)
_cell_measurement_theta_max 25.6470
_cell_measurement_theta_min 4.2500
_cell_volume 2579.27(12)
_computing_cell_refinement 'CrysAlisPro 1.171.42.43a (Rigaku OD, 2022)'
_computing_data_collection 'X-Area (Stoe & Cie, 2001)'
_computing_data_reduction 'CrysAlisPro 1.171.42.43a (Rigaku OD, 2022)'
_computing_molecular_graphics Diamond
_computing_publication_material 'IUCr PublCIF online service'
_computing_structure_refinement 'SHELXL-2018/3 (Sheldrick, 2018)'
_computing_structure_solution 'SHELXS (Sheldrick, 2008)'
_diffrn_ambient_temperature 173(2)
_diffrn_detector 'image plate'
_diffrn_detector_area_resol_mean 6.67
_diffrn_detector_type 'STOE image plate (34 cm diameter)'
_diffrn_measured_fraction_theta_full 0.989
_diffrn_measured_fraction_theta_max 0.989
_diffrn_measurement_device '2-circle goniometer'
_diffrn_measurement_device_type 'STOE IPDS II two-circle-diffractometer'
_diffrn_measurement_method \w
_diffrn_radiation_monochromator mirror
_diffrn_radiation_type MoK\a
_diffrn_radiation_wavelength 0.71073
_diffrn_reflns_av_R_equivalents 0.0570
_diffrn_reflns_av_unetI/netI 0.0392
_diffrn_reflns_Laue_measured_fraction_full 0.989
_diffrn_reflns_Laue_measured_fraction_max 0.989
_diffrn_reflns_limit_h_max 18
_diffrn_reflns_limit_h_min -18
_diffrn_reflns_limit_k_max 12
_diffrn_reflns_limit_k_min -18
_diffrn_reflns_limit_l_max 12
_diffrn_reflns_limit_l_min -13
_diffrn_reflns_number 6111
_diffrn_reflns_point_group_measured_fraction_full 0.972
_diffrn_reflns_point_group_measured_fraction_max 0.972
_diffrn_reflns_theta_full 25.242
_diffrn_reflns_theta_max 25.677
_diffrn_reflns_theta_min 4.176
_diffrn_source 'Genix 3D I\mS microfocus X-ray source'
_exptl_absorpt_coefficient_mu 3.219
_exptl_absorpt_correction_T_max 1.00000
_exptl_absorpt_correction_T_min 0.58755
_exptl_absorpt_correction_type multi-scan
_exptl_absorpt_process_details
;
CrysAlisPro 1.171.42.43a (Rigaku Oxford Diffraction, 2022)
Empirical absorption correction using spherical harmonics,
implemented in SCALE3 ABSPACK scaling algorithm.
;
_exptl_crystal_colour colourless
_exptl_crystal_density_diffrn 2.077
_exptl_crystal_description block
_exptl_crystal_F_000 1532
_exptl_crystal_size_max 0.210
_exptl_crystal_size_mid 0.140
_exptl_crystal_size_min 0.120
_refine_diff_density_max 0.434
_refine_diff_density_min -0.481
_refine_diff_density_rms 0.089
_refine_ls_abs_structure_details
;
 Flack x determined using 491 quotients [(I+)-(I-)]/[(I+)+(I-)]
 (Parsons, Flack and Wagner, Acta Cryst. B69 (2013) 249-259).
;
_refine_ls_abs_structure_Flack 0.06(7)
_refine_ls_extinction_coef 0.00081(14)
_refine_ls_extinction_expression Fc^*^=kFc[1+0.001xFc^2^\l^3^/sin(2\q)]^-1/4^
_refine_ls_extinction_method 'SHELXL-2018/3 (Sheldrick 2018)'
_refine_ls_goodness_of_fit_ref 1.187
_refine_ls_hydrogen_treatment constr
_refine_ls_matrix_type full
_refine_ls_number_parameters 65
_refine_ls_number_reflns 1288
_refine_ls_number_restraints 1
_refine_ls_restrained_S_all 1.187
_refine_ls_R_factor_all 0.0314
_refine_ls_R_factor_gt 0.0301
_refine_ls_shift/su_max 0.001
_refine_ls_shift/su_mean 0.000
_refine_ls_structure_factor_coef Fsqd
_refine_ls_weighting_details 'w=1/[\s^2^(Fo^2^)+(0.0115P)^2^+9.6398P] where P=(Fo^2^+2Fc^2^)/3'
_refine_ls_weighting_scheme calc
_refine_ls_wR_factor_gt 0.0677
_refine_ls_wR_factor_ref 0.0684
_reflns_Friedel_coverage 0.772
_reflns_Friedel_fraction_full 0.952
_reflns_Friedel_fraction_max 0.951
_reflns_number_gt 1251
_reflns_number_total 1288
_reflns_threshold_expression 'I > 2\s(I)'
_cod_data_source_file d2cc06697a3.cif
_cod_data_source_block wa3101_AV
_cod_depositor_comments 'Adding full bibliography for 7131246--7131250.cif.'
_cod_original_cell_volume 2579.26(12)
_cod_database_code 7131246
_shelx_shelxl_version_number 2018/3
_shelx_space_group_comment
;
The symmetry employed for this shelxl refinement is uniquely defined
by the following loop, which should always be used as a source of
symmetry information in preference to the above space-group names.
They are only intended as comments.
;
_shelx_estimated_absorpt_t_min 0.551
_shelx_estimated_absorpt_t_max 0.699

loop_
_space_group_symop_operation_xyz
'x, y, z'
'-x, -y, z'
'y, -x, -z'
'-y, x, -z'
'x, -y, z'
'-x, y, z'
'y, x, -z'
'-y, -x, -z'
'x+1/2, y+1/2, z+1/2'
'-x+1/2, -y+1/2, z+1/2'
'y+1/2, -x+1/2, -z+1/2'
'-y+1/2, x+1/2, -z+1/2'
'x+1/2, -y+1/2, z+1/2'
'-x+1/2, y+1/2, z+1/2'
'y+1/2, x+1/2, -z+1/2'
'-y+1/2, -x+1/2, -z+1/2'

loop_
_atom_site_label
_atom_site_type_symbol
_atom_site_fract_x
_atom_site_fract_y
_atom_site_fract_z
_atom_site_U_iso_or_equiv
_atom_site_adp_type
_atom_site_occupancy
_atom_site_site_symmetry_order
_atom_site_calc_flag
_atom_site_refinement_flags_posn
_atom_site_refinement_flags_adp
_atom_site_refinement_flags_occupancy
_atom_site_disorder_assembly
_atom_site_disorder_group
Si1 Si 0.63767(3) 0.86233(3) 0.250000 0.0190(2) Uani 0.171(2) 2 d S T P A 1
Cl1 Cl 0.6329(4) 0.7554(4) 0.3615(6) 0.0428(16) Uani 0.171(2) 1 d . . P A 1
Sn1 Sn 0.63767(3) 0.86233(3) 0.250000 0.0190(2) Uani 0.829(2) 2 d S T P A 2
C1 C 0.6329(4) 0.7554(4) 0.3615(6) 0.0428(16) Uani 0.829(2) 1 d . . P A 2
H1A H 0.683984 0.754419 0.415175 0.064 Uiso 0.829(2) 1 calc R U P A 2
H1B H 0.631944 0.702993 0.310445 0.064 Uiso 0.829(2) 1 calc R U P A 2
H1C H 0.580362 0.757610 0.412315 0.064 Uiso 0.829(2) 1 calc R U P A 2
Si2 Si 0.500000 1.000000 -0.01689(17) 0.0237(6) Uani 0.657(4) 4 d S T P A 1
Cl2 Cl 0.3904(3) 1.000000 -0.1127(4) 0.0336(10) Uani 0.657(4) 2 d S T P A 1
Sn2 Sn 0.500000 1.000000 -0.01689(17) 0.0237(6) Uani 0.343(4) 4 d S T P A 2
C2 C 0.3904(3) 1.000000 -0.1127(4) 0.0336(10) Uani 0.343(4) 2 d S T P A 2
H2A H 0.401059 0.976104 -0.195138 0.050 Uiso 0.171(2) 1 calc R U P A 2
H2B H 0.368838 1.059484 -0.120241 0.050 Uiso 0.171(2) 1 calc R U P A 2
H2C H 0.347202 0.964412 -0.069949 0.050 Uiso 0.171(2) 1 calc R U P A 2
Si3 Si 0.500000 0.87080(19) 0.1186(2) 0.0173(6) Uani 1 2 d S T P . .
Si4 Si 0.500000 0.75051(19) -0.0097(3) 0.0245(7) Uani 1 2 d S T P A .
Cl41 Cl 0.39361(16) 0.74671(16) -0.1222(2) 0.0431(6) Uani 1 1 d . . . . .
Cl45 Cl 0.500000 0.64095(19) 0.0958(3) 0.0378(7) Uani 1 2 d S T P . .
Si5 Si 0.500000 0.500000 0.500000 0.0375(17) Uani 1 8 d S T P . .
Cl51 Cl 0.500000 0.6063(3) 0.6076(4) 0.0606(10) Uani 1 2 d S T P . .

loop_
_atom_site_aniso_label
_atom_site_aniso_U_11
_atom_site_aniso_U_22
_atom_site_aniso_U_33
_atom_site_aniso_U_23
_atom_site_aniso_U_13
_atom_site_aniso_U_12
Si1 0.0184(3) 0.0184(3) 0.0202(3) -0.0022(3) -0.0022(3) 0.0004(3)
Cl1 0.048(4) 0.037(3) 0.042(3) 0.002(3) -0.003(3) -0.002(3)
Sn1 0.0184(3) 0.0184(3) 0.0202(3) -0.0022(3) -0.0022(3) 0.0004(3)
C1 0.048(4) 0.037(3) 0.042(3) 0.002(3) -0.003(3) -0.002(3)
Si2 0.0266(16) 0.0133(13) 0.0311(10) 0.000 0.000 0.000
Cl2 0.027(2) 0.042(2) 0.0311(18) 0.000 -0.0078(16) 0.000
Sn2 0.0266(16) 0.0133(13) 0.0311(10) 0.000 0.000 0.000
C2 0.027(2) 0.042(2) 0.0311(18) 0.000 -0.0078(16) 0.000
Si3 0.0176(14) 0.0165(14) 0.0179(12) -0.0017(12) 0.000 0.000
Si4 0.0266(17) 0.0226(15) 0.0241(15) -0.0105(14) 0.000 0.000
Cl41 0.0425(13) 0.0407(13) 0.0461(12) -0.0106(10) -0.0168(10) -0.0034(10)
Cl45 0.0398(17) 0.0279(15) 0.0458(16) -0.0017(13) 0.000 0.000
Si5 0.036(2) 0.036(2) 0.040(4) 0.000 0.000 0.000
Cl51 0.051(2) 0.060(2) 0.071(2) -0.026(2) 0.000 0.000

loop_
_atom_type_symbol
_atom_type_description
_atom_type_scat_dispersion_real
_atom_type_scat_dispersion_imag
_atom_type_scat_source
C C 0.0033 0.0016 'International Tables Vol C Tables 4.2.6.8 and 6.1.1.4'
H H 0.0000 0.0000 'International Tables Vol C Tables 4.2.6.8 and 6.1.1.4'
Cl Cl 0.1484 0.1585 'International Tables Vol C Tables 4.2.6.8 and 6.1.1.4'
Si Si 0.0817 0.0704 'International Tables Vol C Tables 4.2.6.8 and 6.1.1.4'
Sn Sn -0.6537 1.4246 'International Tables Vol C Tables 4.2.6.8 and 6.1.1.4'

loop_
_geom_angle_atom_site_label_1
_geom_angle_atom_site_label_2
_geom_angle_atom_site_label_3
_geom_angle
_geom_angle_site_symmetry_1
_geom_angle_site_symmetry_3
_geom_angle_publ_flag
Cl1 Si1 Cl1 114.0(4) . 16_665 ?
Cl1 Si1 Si3 109.8(2) . . ?
Cl1 Si1 Si3 109.85(18) 16_665 . ?
Cl1 Si1 Si3 109.85(18) . 12_655 ?
Cl1 Si1 Si3 109.8(2) 16_665 12_655 ?
Si3 Si1 Si3 102.94(13) . 12_655 ?
C1 Sn1 Si3 109.8(2) . . ?
Si3 Sn1 Si3 102.94(13) . 12_655 ?
Sn1 C1 H1A 109.5 . . ?
Sn1 C1 H1B 109.5 . . ?
H1A C1 H1B 109.5 . . ?
Sn1 C1 H1C 109.5 . . ?
H1A C1 H1C 109.5 . . ?
H1B C1 H1C 109.5 . . ?
Cl2 Si2 Cl2 117.0(2) 2_675 . ?
Cl2 Si2 Si3 108.05(7) 2_675 2_675 ?
Cl2 Si2 Si3 108.05(7) . 2_675 ?
Cl2 Si2 Si3 108.05(7) 2_675 . ?
Cl2 Si2 Si3 108.05(7) . . ?
Si3 Si2 Si3 107.31(14) 2_675 . ?
Si2 Cl2 H2A 109(10) . 5_575 ?
Si2 Cl2 H2B 109(10) . 5_575 ?
Si2 Cl2 H2C 109(6) . 5_575 ?
C2 Sn2 Si3 108.05(7) . 2_675 ?
C2 Sn2 Si3 108.05(7) . . ?
Si3 Sn2 Si3 107.31(14) 2_675 . ?
Sn2 C2 H2A 109.5 . . ?
Sn2 C2 H2B 109.5 . . ?
H2A C2 H2B 109.5 . . ?
Sn2 C2 H2C 109.5 . . ?
H2A C2 H2C 109.5 . . ?
H2B C2 H2C 109.5 . . ?
Si4 Si3 Sn2 106.85(13) . . ?
Si4 Si3 Si2 106.85(13) . . ?
Si4 Si3 Si1 106.98(9) . 11_465 ?
Sn2 Si3 Si1 111.74(8) . 11_465 ?
Si2 Si3 Si1 111.74(8) . 11_465 ?
Si4 Si3 Sn1 106.98(9) . . ?
Sn2 Si3 Sn1 111.74(8) . . ?
Si4 Si3 Si1 106.98(9) . . ?
Si2 Si3 Si1 111.74(8) . . ?
Si1 Si3 Si1 112.17(10) 11_465 . ?
Cl45 Si4 Cl41 108.04(13) . 6_655 ?
Cl45 Si4 Cl41 108.04(13) . . ?
Cl41 Si4 Cl41 106.79(19) 6_655 . ?
Cl45 Si4 Si3 109.16(17) . . ?
Cl41 Si4 Si3 112.32(12) 6_655 . ?
Cl41 Si4 Si3 112.32(12) . . ?
Cl51 Si5 Cl51 109.2(3) 4_656 3_566 ?
Cl51 Si5 Cl51 109.61(13) 4_656 2_665 ?
Cl51 Si5 Cl51 109.61(13) 3_566 2_665 ?
Cl51 Si5 Cl51 109.61(13) 4_656 . ?
Cl51 Si5 Cl51 109.61(13) 3_566 . ?
Cl51 Si5 Cl51 109.2(3) 2_665 . ?

loop_
_geom_bond_atom_site_label_1
_geom_bond_atom_site_label_2
_geom_bond_distance
_geom_bond_site_symmetry_2
_geom_bond_publ_flag
Si1 Cl1 2.046(6) . ?
Si1 Cl1 2.046(6) 16_665 ?
Si1 Si3 2.5605(15) . ?
Si1 Si3 2.5605(15) 12_655 ?
Sn1 C1 2.046(6) . ?
Sn1 Si3 2.5605(15) . ?
Sn1 Si3 2.5605(15) 12_655 ?
C1 H1A 0.9800 . ?
C1 H1B 0.9800 . ?
C1 H1C 0.9800 . ?
Si2 Cl2 1.984(4) 2_675 ?
Si2 Cl2 1.984(4) . ?
Si2 Si3 2.476(3) 2_675 ?
Si2 Si3 2.476(3) . ?
Cl2 H2A 0.98(14) 5_575 ?
Cl2 H2B 0.98(5) 5_575 ?
Cl2 H2C 1.0(3) 5_575 ?
Sn2 C2 1.984(4) . ?
Sn2 Si3 2.476(3) 2_675 ?
Sn2 Si3 2.476(3) . ?
C2 H2A 0.9800 . ?
C2 H2B 0.9800 . ?
C2 H2C 0.9800 . ?
C2 H2A 0.98(14) 5_575 ?
C2 H2B 0.98(5) 5_575 ?
C2 H2C 1.0(3) 5_575 ?
Si3 Si4 2.319(4) . ?
Si4 Cl45 2.040(4) . ?
Si4 Cl41 2.045(3) 6_655 ?
Si4 Cl41 2.045(3) . ?
Si5 Cl51 2.012(4) 4_656 ?
Si5 Cl51 2.012(4) 3_566 ?
Si5 Cl51 2.012(4) 2_665 ?
Si5 Cl51 2.012(4) . ?

loop_
_geom_torsion_atom_site_label_1
_geom_torsion_atom_site_label_2
_geom_torsion_atom_site_label_3
_geom_torsion_atom_site_label_4
_geom_torsion
_geom_torsion_site_symmetry_1
_geom_torsion_site_symmetry_2
_geom_torsion_site_symmetry_3
_geom_torsion_site_symmetry_4
_geom_torsion_publ_flag
C2 Sn2 Si3 Si4 63.72(12) . . . . ?
Si3 Sn2 Si3 Si4 180.000(0) 2_675 . . . ?
C2 Sn2 Si3 Sn1 -179.59(12) . . . . ?
Si3 Sn2 Si3 Sn1 -63.30(8) 2_675 . . . ?
Cl2 Si2 Si3 Si4 -63.72(12) 2_675 . . . ?
Cl2 Si2 Si3 Si4 63.72(12) . . . . ?
Si3 Si2 Si3 Si4 180.000(0) 2_675 . . . ?
Cl2 Si2 Si3 Si1 179.59(12) 2_675 . . 11_465 ?
Cl2 Si2 Si3 Si1 -52.98(16) . . . 11_465 ?
Si3 Si2 Si3 Si1 63.30(8) 2_675 . . 11_465 ?
Cl2 Si2 Si3 Si1 52.98(16) 2_675 . . . ?
Cl2 Si2 Si3 Si1 -179.59(12) . . . . ?
Si3 Si2 Si3 Si1 -63.30(8) 2_675 . . . ?
C1 Sn1 Si3 Si4 -64.2(2) . . . . ?
Si3 Sn1 Si3 Si4 178.83(14) 12_655 . . . ?
C1 Sn1 Si3 Sn2 179.2(2) . . . . ?
Si3 Sn1 Si3 Sn2 62.21(9) 12_655 . . . ?
Cl1 Si1 Si3 Si4 -64.2(2) . . . . ?
Cl1 Si1 Si3 Si4 61.9(2) 16_665 . . . ?
Si3 Si1 Si3 Si4 178.83(14) 12_655 . . . ?
Cl1 Si1 Si3 Si2 179.2(2) . . . . ?
Cl1 Si1 Si3 Si2 -54.7(2) 16_665 . . . ?
Si3 Si1 Si3 Si2 62.21(9) 12_655 . . . ?
Cl1 Si1 Si3 Si1 52.8(2) . . . 11_465 ?
Cl1 Si1 Si3 Si1 178.9(2) 16_665 . . 11_465 ?
Si3 Si1 Si3 Si1 -64.17(9) 12_655 . . 11_465 ?
Sn2 Si3 Si4 Cl45 180.000(1) . . . . ?
Si2 Si3 Si4 Cl45 180.000(1) . . . . ?
Si1 Si3 Si4 Cl45 -60.19(8) 11_465 . . . ?
Sn1 Si3 Si4 Cl45 60.19(8) . . . . ?
Si1 Si3 Si4 Cl45 60.19(8) . . . . ?
Sn2 Si3 Si4 Cl41 60.20(13) . . . 6_655 ?
Si2 Si3 Si4 Cl41 60.20(13) . . . 6_655 ?
Si1 Si3 Si4 Cl41 -179.99(12) 11_465 . . 6_655 ?
Sn1 Si3 Si4 Cl41 -59.61(18) . . . 6_655 ?
Si1 Si3 Si4 Cl41 -59.61(18) . . . 6_655 ?
Sn2 Si3 Si4 Cl41 -60.20(13) . . . . ?
Si2 Si3 Si4 Cl41 -60.20(13) . . . . ?
Si1 Si3 Si4 Cl41 59.61(18) 11_465 . . . ?
Sn1 Si3 Si4 Cl41 179.99(12) . . . . ?
Si1 Si3 Si4 Cl41 179.99(12) . . . . ?
